data_4514928
loop_
_publ_author_name
'Jones, Christopher G.'
'Asay, Matthew'
'Kim, Lee Joon'
'Kleinsasser, Jack F.'
'Saha, Ambarneil'
'Fulton, Tyler J.'
'Berkley, Kevin R.'
'Cascio, Duilio'
'Malyutin, Andrey G.'
'Conley, Matthew P.'
'Stoltz, Brian M.'
'Lavallo, Vincent'
'Rodr\'iguez, Jos\'e A'
'Nelson, Hosea M.'

_publ_section_title
;
 Characterization of Reactive Organometallic Species via MicroED.
;
_journal_issue 9
_journal_name_full 'ACS central science'
_journal_page_first 1507
_journal_page_last 1513
_journal_paper_doi 10.1021/acscentsci.9b00403
_journal_volume 5
_journal_year 2019
_chemical_formula_sum 'C120 H168 Fe8 O48'
_chemical_formula_weight 2825.38
_space_group_crystal_system orthorhombic
_space_group_IT_number 61
_space_group_name_Hall '-P 2ac 2ab'
_space_group_name_H-M_alt 'P b c a'
_symmetry_space_group_name_Hall '-P 2ac 2ab'
_symmetry_space_group_name_H-M 'P b c a'
_atom_sites_solution_hydrogens geom
_audit_creation_method SHELXL-2018/3
_cell_angle_alpha 90.00(3)
_cell_angle_beta 90.00(3)
_cell_angle_gamma 90.00(3)
_cell_formula_units_Z 1
_cell_length_a 15.520(3)
_cell_length_b 13.410(3)
_cell_length_c 16.490(3)
_cell_measurement_temperature 298(2)
_cell_volume 3432.0(12)
_computing_structure_refinement 'SHELXL-2018/3 (Sheldrick, 2018)'
_computing_structure_solution 'SHELXT 2018/2 (Sheldrick, 2018)'
_diffrn_ambient_temperature 298(2)
_diffrn_measured_fraction_theta_full 0.873
_diffrn_measured_fraction_theta_max 0.873
_diffrn_radiation_wavelength 0.01969
_diffrn_reflns_av_R_equivalents 0.1598
_diffrn_reflns_av_unetI/netI 0.1357
_diffrn_reflns_Laue_measured_fraction_full 0.873
_diffrn_reflns_Laue_measured_fraction_max 0.873
_diffrn_reflns_limit_h_max 17
_diffrn_reflns_limit_h_min -17
_diffrn_reflns_limit_k_max 14
_diffrn_reflns_limit_k_min -14
_diffrn_reflns_limit_l_max 18
_diffrn_reflns_limit_l_min -18
_diffrn_reflns_number 13524
_diffrn_reflns_point_group_measured_fraction_full 0.873
_diffrn_reflns_point_group_measured_fraction_max 0.873
_diffrn_reflns_theta_full 0.627
_diffrn_reflns_theta_max 0.627
_diffrn_reflns_theta_min 0.073
_exptl_absorpt_coefficient_mu 0.000
_exptl_absorpt_correction_type none
_exptl_crystal_density_diffrn 1.367
_exptl_crystal_F_000 542
_refine_diff_density_max 0.225
_refine_diff_density_min -0.133
_refine_diff_density_rms 0.034
_refine_ls_extinction_coef 719(15)
_refine_ls_extinction_expression Fc^*^=kFc[1+0.001xFc^2^\l^3^/sin(2\q)]^-1/4^
_refine_ls_extinction_method 'SHELXL-2018/3 (Sheldrick 2018)'
_refine_ls_goodness_of_fit_ref 1.826
_refine_ls_hydrogen_treatment constr
_refine_ls_matrix_type full
_refine_ls_number_parameters 206
_refine_ls_number_reflns 2152
_refine_ls_number_restraints 0
_refine_ls_restrained_S_all 1.826
_refine_ls_R_factor_all 0.2014
_refine_ls_R_factor_gt 0.1607
_refine_ls_shift/su_max 0.003
_refine_ls_shift/su_mean 0.000
_refine_ls_structure_factor_coef Fsqd
_refine_ls_weighting_details 'w=1/[\s^2^(Fo^2^)+(0.1000P)^2^] where P=(Fo^2^+2Fc^2^)/3'
_refine_ls_weighting_scheme calc
_refine_ls_wR_factor_gt 0.3583
_refine_ls_wR_factor_ref 0.3941
_reflns_Friedel_coverage 0.000
_reflns_number_gt 1466
_reflns_number_total 2152
_reflns_threshold_expression 'I > 2\s(I)'
_cod_data_source_file oc9b00403_si_010.cif
_cod_data_source_block scaled_a
_cod_database_code 4514928
_shelx_shelxl_version_number 2018/3
_shelx_space_group_comment
;
The symmetry employed for this shelxl refinement is uniquely defined
by the following loop, which should always be used as a source of
symmetry information in preference to the above space-group names.
They are only intended as comments.
;

loop_
_space_group_symop_operation_xyz
'x, y, z'
'-x+1/2, -y, z+1/2'
'-x, y+1/2, -z+1/2'
'x+1/2, -y+1/2, -z'
'-x, -y, -z'
'x-1/2, y, -z-1/2'
'x, -y-1/2, z-1/2'
'-x-1/2, y-1/2, z'

loop_
_atom_site_label
_atom_site_type_symbol
_atom_site_fract_x
_atom_site_fract_y
_atom_site_fract_z
_atom_site_U_iso_or_equiv
_atom_site_adp_type
_atom_site_occupancy
_atom_site_site_symmetry_order
_atom_site_calc_flag
_atom_site_refinement_flags_posn
_atom_site_refinement_flags_adp
Fe1 Fe 0.64261(16) 0.7327(2) 0.74482(13) 0.0659(10) Uani 1 1 d . .
C1 C 0.8598(7) 0.5414(13) 0.7916(7) 0.144(6) Uani 1 1 d . .
H01A H 0.842033 0.498055 0.748307 0.217 Uiso 1 1 calc R U
H01B H 0.855559 0.506527 0.842266 0.217 Uiso 1 1 calc R U
H01C H 0.918328 0.561796 0.782871 0.217 Uiso 1 1 calc R U
O1 O 0.7382(5) 0.6347(8) 0.7506(5) 0.092(3) Uani 1 1 d . .
O2 O 0.7027(6) 0.8050(7) 0.8317(4) 0.087(3) Uani 1 1 d . .
C2 C 0.8031(6) 0.6306(8) 0.7935(5) 0.080(3) Uani 1 1 d . .
O3 O 0.5765(5) 0.6483(7) 0.8216(4) 0.082(2) Uani 1 1 d . .
C3 C 0.8234(7) 0.7053(10) 0.8491(6) 0.105(4) Uani 1 1 d . .
H3 H 0.873975 0.698525 0.878771 0.126 Uiso 1 1 calc R U
C4 C 0.7737(7) 0.7878(9) 0.8629(5) 0.086(3) Uani 1 1 d . .
O4 O 0.5412(5) 0.8275(8) 0.7501(5) 0.091(3) Uani 1 1 d . .
O6 O 0.7024(5) 0.8227(7) 0.6670(4) 0.080(2) Uani 1 1 d . .
C6 C 0.4704(7) 0.5814(12) 0.9065(6) 0.157(6) Uani 1 1 d . .
H06A H 0.420690 0.604674 0.935539 0.235 Uiso 1 1 calc R U
H06B H 0.514803 0.563600 0.944281 0.235 Uiso 1 1 calc R U
H06C H 0.454985 0.524009 0.874770 0.235 Uiso 1 1 calc R U
O5 O 0.5922(5) 0.6626(7) 0.6481(4) 0.086(2) Uani 1 1 d . .
C5 C 0.8074(9) 0.8656(13) 0.9230(8) 0.180(7) Uani 1 1 d . .
H05A H 0.867363 0.853544 0.933517 0.270 Uiso 1 1 calc R U
H05B H 0.775571 0.861004 0.972729 0.270 Uiso 1 1 calc R U
H05C H 0.800486 0.931072 0.900332 0.270 Uiso 1 1 calc R U
C10 C 0.4154(6) 0.9084(11) 0.7822(8) 0.123(5) Uani 1 1 d . .
H10A H 0.423429 0.942618 0.731646 0.184 Uiso 1 1 calc R U
H10B H 0.426163 0.953466 0.826269 0.184 Uiso 1 1 calc R U
H10C H 0.357235 0.884239 0.785524 0.184 Uiso 1 1 calc R U
C11 C 0.5494(7) 0.6196(10) 0.5196(5) 0.133(5) Uani 1 1 d . .
H11A H 0.493017 0.645283 0.508076 0.199 Uiso 1 1 calc R U
H11B H 0.544457 0.554182 0.542793 0.199 Uiso 1 1 calc R U
H11C H 0.582113 0.615847 0.470218 0.199 Uiso 1 1 calc R U
C12 C 0.5933(6) 0.6858(9) 0.5769(4) 0.089(3) Uani 1 1 d . .
C13 C 0.6405(7) 0.7673(9) 0.5457(5) 0.104(4) Uani 1 1 d . .
H13 H 0.637338 0.779306 0.490258 0.125 Uiso 1 1 calc R U
C14 C 0.6910(6) 0.8303(8) 0.5917(5) 0.086(3) Uani 1 1 d . .
C15 C 0.7366(7) 0.9122(11) 0.5519(7) 0.134(5) Uani 1 1 d . .
H15A H 0.706637 0.930415 0.503127 0.201 Uiso 1 1 calc R U
H15B H 0.794049 0.891342 0.538620 0.201 Uiso 1 1 calc R U
H15C H 0.738966 0.968557 0.587685 0.201 Uiso 1 1 calc R U
C8 C 0.4520(6) 0.7421(10) 0.8380(6) 0.107(4) Uani 1 1 d . .
H8 H 0.398524 0.744611 0.863283 0.128 Uiso 1 1 calc R U
C7 C 0.5024(7) 0.6620(8) 0.8517(4) 0.084(3) Uani 1 1 d . .
C9 C 0.4762(5) 0.8229(8) 0.7871(5) 0.074(2) Uani 1 1 d . .

loop_
_atom_site_aniso_label
_atom_site_aniso_U_11
_atom_site_aniso_U_22
_atom_site_aniso_U_33
_atom_site_aniso_U_23
_atom_site_aniso_U_13
_atom_site_aniso_U_12
Fe1 0.0693(15) 0.065(2) 0.0631(13) 0.0017(12) -0.0015(11) -0.0058(15)
C1 0.120(8) 0.158(18) 0.156(9) -0.005(10) 0.006(7) 0.013(11)
O1 0.088(4) 0.085(8) 0.103(5) -0.021(4) -0.005(4) 0.014(5)
O2 0.113(6) 0.076(7) 0.073(4) -0.019(4) -0.013(4) -0.004(5)
C2 0.092(6) 0.051(7) 0.098(5) -0.008(5) -0.010(5) 0.005(6)
O3 0.100(5) 0.064(6) 0.083(4) 0.016(4) 0.007(4) -0.009(5)
C3 0.102(7) 0.079(9) 0.133(7) -0.005(7) -0.049(6) 0.014(7)
C4 0.099(7) 0.078(9) 0.080(5) -0.024(5) -0.025(5) -0.006(6)
O4 0.074(4) 0.095(9) 0.103(4) 0.020(4) 0.002(4) -0.004(5)
O6 0.083(5) 0.080(7) 0.077(4) 0.007(4) 0.008(3) -0.020(4)
C6 0.156(10) 0.189(18) 0.125(8) 0.050(9) 0.048(7) -0.056(12)
O5 0.109(6) 0.075(6) 0.073(4) -0.001(4) -0.008(3) -0.027(5)
C5 0.206(14) 0.176(18) 0.159(10) -0.072(11) -0.076(10) -0.059(13)
C10 0.088(6) 0.118(14) 0.162(9) 0.032(9) 0.006(6) -0.009(8)
C11 0.172(11) 0.133(14) 0.094(6) -0.033(7) -0.035(6) -0.024(10)
C12 0.097(6) 0.109(10) 0.062(4) -0.001(5) -0.024(4) -0.021(6)
C13 0.147(9) 0.103(10) 0.064(5) 0.013(5) 0.004(5) -0.009(8)
C14 0.101(7) 0.076(8) 0.082(5) 0.025(5) 0.007(4) -0.010(6)
C15 0.161(10) 0.126(12) 0.116(7) 0.059(8) 0.024(7) -0.024(10)
C8 0.072(6) 0.103(12) 0.146(8) -0.012(8) 0.032(6) 0.016(7)
C7 0.090(6) 0.082(8) 0.079(4) 0.006(5) 0.025(4) 0.005(6)
C9 0.057(5) 0.059(7) 0.105(5) 0.001(5) 0.012(4) -0.004(5)

loop_
_atom_type_symbol
_atom_type_description
_atom_type_scat_dispersion_real
_atom_type_scat_dispersion_imag
_atom_type_scat_source
C C 0.0000 0.0000 'International Tables Vol C Tables 4.2.6.8 and 6.1.1.4'
H H 0.0000 0.0000 'International Tables Vol C Tables 4.2.6.8 and 6.1.1.4'
O O 0.0000 0.0000 'International Tables Vol C Tables 4.2.6.8 and 6.1.1.4'
Fe Fe 0.0000 0.0000 'International Tables Vol C Tables 4.2.6.8 and 6.1.1.4'

loop_
_geom_angle_atom_site_label_1
_geom_angle_atom_site_label_2
_geom_angle_atom_site_label_3
_geom_angle
O2 Fe1 O1 86.4(4)
O2 Fe1 O3 93.5(4)
O1 Fe1 O3 88.8(4)
O2 Fe1 O6 87.1(3)
O1 Fe1 O6 94.8(4)
O3 Fe1 O6 176.4(4)
O2 Fe1 O5 173.7(4)
O1 Fe1 O5 91.1(4)
O3 Fe1 O5 92.2(4)
O6 Fe1 O5 87.3(3)
O2 Fe1 O4 91.6(4)
O1 Fe1 O4 174.2(4)
O3 Fe1 O4 85.9(4)
O6 Fe1 O4 90.6(4)
O5 Fe1 O4 91.5(4)
C2 O1 Fe1 132.0(8)
C4 O2 Fe1 129.3(7)
O1 C2 C3 122.0(10)
O1 C2 C1 120.5(10)
C3 C2 C1 117.3(9)
C7 O3 Fe1 129.6(7)
C4 C3 C2 124.3(9)
O2 C4 C3 125.6(9)
O2 C4 C5 116.5(11)
C3 C4 C5 117.8(10)
C9 O4 Fe1 130.8(8)
C14 O6 Fe1 128.3(7)
C12 O5 Fe1 129.9(8)
O5 C12 C13 123.9(8)
O5 C12 C11 117.5(10)
C13 C12 C11 118.3(8)
C14 C13 C12 124.6(7)
O6 C14 C13 125.0(9)
O6 C14 C15 115.9(10)
C13 C14 C15 119.2(9)
C7 C8 C9 123.6(9)
O3 C7 C8 125.3(9)
O3 C7 C6 115.7(10)
C8 C7 C6 119.0(10)
O4 C9 C8 124.8(10)
O4 C9 C10 118.3(10)
C8 C9 C10 116.9(8)

loop_
_geom_bond_atom_site_label_1
_geom_bond_atom_site_label_2
_geom_bond_distance
Fe1 O2 1.964(8)
Fe1 O1 1.984(9)
Fe1 O3 1.984(8)
Fe1 O6 1.991(7)
Fe1 O5 2.009(8)
Fe1 O4 2.025(9)
C1 C2 1.486(16)
O1 C2 1.232(11)
O2 C4 1.239(12)
C2 C3 1.394(14)
O3 C7 1.266(12)
C3 C4 1.367(15)
C4 C5 1.531(14)
O4 C9 1.181(10)
O6 C14 1.258(10)
C6 C7 1.495(14)
O5 C12 1.214(10)
C10 C9 1.487(15)
C11 C12 1.465(13)
C12 C13 1.413(14)
C13 C14 1.380(14)
C14 C15 1.462(13)
C8 C7 1.346(15)
C8 C9 1.421(15)
